data_9017179
loop_
_publ_author_name
'Tait, K. T.'
'Hawthorne, F. C.'
'Wise, M. A.'

_publ_section_title
;
 The crystal chemistry of the graftonite-beusite minerals
 Notes: Sample B7
 Note: O7 y-coordinate edited by author
;
_journal_name_full 'The Canadian Mineralogist'
_journal_page_first 653
_journal_page_last 662
_journal_volume 51
_journal_year 2013
_chemical_compound_source 'East Alstead, New Hampshire, USA'
_chemical_formula_sum 'Ca0.37 Fe1.51 Mg0.11 Mn1.01 O8 P2'
_chemical_name_mineral Graftonite
_space_group_IT_number 14
_space_group_name_Hall '-P 2ybc'
_space_group_name_H-M_alt 'P 1 21/c 1'
_symmetry_space_group_name_H-M 'P 1 21/c 1'
_cell_angle_alpha 90
_cell_angle_beta 99.243
_cell_angle_gamma 90
_cell_length_a 8.8072
_cell_length_b 11.5131
_cell_length_c 6.1372
_cell_formula_units_Z 4
_cell_volume 614.221
_database_code_amcsd 0020205
_exptl_crystal_density_diffrn 3.755
_cod_data_source_file inputs/fixed/downloads/07/07391.cif
_cod_data_source_block 07391
_cod_original_formula_sum 'Mn1.01 Ca.37 Fe1.51 Mg.11 P2 O8'
_cod_database_code 9017179

loop_
_space_group_symop_operation_xyz
x,y,z
x,1/2-y,1/2+z
-x,1/2+y,1/2-z
-x,-y,-z

loop_
_atom_site_label
_atom_site_fract_x
_atom_site_fract_y
_atom_site_fract_z
_atom_site_occupancy
_atom_site_U_iso_or_equiv
Mn(1) 0.94550 0.11950 0.83860 0.63000 0.01720
Ca(1) 0.94550 0.11950 0.83860 0.37000 0.01720
Fe(1) 0.71680 0.07885 0.32810 0.89000 0.01990
Mg(1) 0.71680 0.07885 0.32810 0.11000 0.01990
Fe(2) 0.36221 0.19137 0.12840 0.62000 0.01160
Mn(2) 0.36221 0.19137 0.12840 0.38000 0.01160
P(1) 0.09320 0.13510 0.39550 1.00000 0.00980
P(2) 0.60310 0.08860 0.80660 1.00000 0.00910
O(1) 0.07840 0.06810 0.17690 1.00000 0.01560
O(2) 0.47620 0.17650 0.82940 1.00000 0.01340
O(3) 0.94150 0.19650 0.41850 1.00000 0.02240
O(4) 0.69270 0.12710 0.62370 1.00000 0.01380
O(5) 0.21720 0.22810 0.38160 1.00000 0.01840
O(6) 0.72650 0.08870 0.01530 1.00000 0.01270
O(7) 0.13830 0.05980 0.60030 1.00000 0.02020
O(8) 0.53380 -0.03440 0.76250 1.00000 0.01120

loop_
_cod_related_entry_id
_cod_related_entry_database
_cod_related_entry_code
1 AMCSD 0020205
